data_7037036
loop_
_publ_author_name
'Grubba, Rafa\/l'
'Ordyszewska, Anna'
'Ponikiewski, \/Lukasz'
'Gudat, Dietrich'
'Pikies, Jerzy'

_publ_section_title
;
 An investigation on the chemistry of the R2P[double bond, length as
 m-dash]P ligand: reactions of a phosphanylphosphinidene complex of
 tungsten(vi) with electrophilic reagents.
;
_journal_issue 5
_journal_name_full 'Dalton transactions (Cambridge, England : 2003)'
_journal_page_first 2172
_journal_page_last 2179
_journal_paper_doi 10.1039/c5dt03085d
_journal_volume 45
_journal_year 2016
_chemical_compound_source 'synthesis as described'
_chemical_formula_moiety 'C33 H55 Cl0.48 I0.52 N2 P2 W'
_chemical_formula_sum 'C33 H55 Cl0.48 I0.52 N2 P2 W'
_chemical_formula_weight 808.30
_chemical_name_systematic
;
 ?
;
_chemical_properties_physical 'Air-sensitive, Moisture-sensitive, Oxygen-sensitive'
_space_group_IT_number 2
_symmetry_cell_setting triclinic
_symmetry_Int_Tables_number 2
_symmetry_space_group_name_Hall '-P 1'
_symmetry_space_group_name_H-M 'P -1'
_atom_sites_solution_hydrogens geom
_atom_sites_solution_primary direct
_atom_sites_solution_secondary difmap
_audit_creation_date 2015-06-01T22:06:38-00:00
_audit_creation_method 'WinGX routine CIF_UPDATE'
_audit_update_record
;
2015-07-10 deposited with the CCDC.
2015-10-29 downloaded from the CCDC.
;
_cell_angle_alpha 75.349(3)
_cell_angle_beta 82.138(3)
_cell_angle_gamma 67.418(3)
_cell_formula_units_Z 2
_cell_length_a 10.0532(5)
_cell_length_b 11.0185(6)
_cell_length_c 18.3344(7)
_cell_measurement_reflns_used 27754
_cell_measurement_temperature 150(2)
_cell_measurement_theta_max 34.975
_cell_measurement_theta_min 2.217
_cell_volume 1812.45(16)
_computing_cell_refinement 'Bruker XSCANS'
_computing_data_collection 'Bruker XSCANS'
_computing_data_reduction 'Bruker SHELXTL'
_computing_molecular_graphics 'ORTEP-3 for Windows (Farrugia, 2012)'
_computing_publication_material 'WinGX (Farrugia, 2012)'
_computing_structure_refinement 'SHELXL-97 (Sheldrick, 2008)'
_computing_structure_solution 'Bruker SHELXTL'
_diffrn_ambient_temperature 150(2)
_diffrn_measured_fraction_theta_full 0.982
_diffrn_measured_fraction_theta_max 0.982
_diffrn_measurement_device_type 'Bruker P4'
_diffrn_measurement_method '\w scans'
_diffrn_radiation_monochromator graphite
_diffrn_radiation_type MoK\a
_diffrn_radiation_wavelength 0.71073
_diffrn_reflns_av_R_equivalents 0.0334
_diffrn_reflns_av_unetI/netI 0.0665
_diffrn_reflns_limit_h_max 8
_diffrn_reflns_limit_h_min -11
_diffrn_reflns_limit_k_max 13
_diffrn_reflns_limit_k_min -13
_diffrn_reflns_limit_l_max 21
_diffrn_reflns_limit_l_min -21
_diffrn_reflns_number 15338
_diffrn_reflns_theta_full 25
_diffrn_reflns_theta_max 25
_diffrn_reflns_theta_min 1.15
_exptl_absorpt_coefficient_mu 3.774
_exptl_absorpt_correction_T_max 0.421
_exptl_absorpt_correction_T_min 0.363
_exptl_absorpt_correction_type integration
_exptl_crystal_colour orange
_exptl_crystal_density_diffrn 1.481
_exptl_crystal_density_method 'not measured'
_exptl_crystal_description block
_exptl_crystal_F_000 813.2
_exptl_crystal_size_max 0.28
_exptl_crystal_size_mid 0.24
_exptl_crystal_size_min 0.23
_refine_diff_density_max 1.702
_refine_diff_density_min -1.875
_refine_diff_density_rms 0.108
_refine_ls_extinction_method none
_refine_ls_goodness_of_fit_ref 0.905
_refine_ls_hydrogen_treatment constr
_refine_ls_matrix_type full
_refine_ls_number_parameters 303
_refine_ls_number_reflns 6370
_refine_ls_number_restraints 0
_refine_ls_restrained_S_all 0.905
_refine_ls_R_factor_all 0.0406
_refine_ls_R_factor_gt 0.03
_refine_ls_shift/su_max 0.003
_refine_ls_shift/su_mean 0
_refine_ls_structure_factor_coef Fsqd
_refine_ls_weighting_details 'calc w=1/[\s^2^(Fo^2^)+(0.0177P)^2^+0.0000P] where P=(Fo^2^+2Fc^2^)/3'
_refine_ls_weighting_scheme calc
_refine_ls_wR_factor_gt 0.0583
_refine_ls_wR_factor_ref 0.06
_reflns_number_gt 5115
_reflns_number_total 6370
_reflns_threshold_expression >2\s(I)
_cod_data_source_file c5dt03085d1.cif
_cod_data_source_block lulu5a
_cod_depositor_comments
;
The following automatic conversions were performed:

'_symmetry_cell_setting' value 'Triclinic' changed to 'triclinic'
according to
/usr/data/users/saulius/crontab/automatic-downloads/rss-feeds/RSC/lib/dictionaries/cif_core.dic
dictionary named 'cif_core.dic' version 2.4.2 from 2011-04-26.

Automatic conversion script
Id: cif_fix_values 3271 2015-04-21 07:52:19Z andrius 

 Adding full bibliography for 7037033--7037036.cif.
;
_cod_original_cell_volume 1812.45(15)
_cod_database_code 7037036

loop_
_symmetry_equiv_pos_as_xyz
'x, y, z'
'-x, -y, -z'

loop_
_atom_site_label
_atom_site_type_symbol
_atom_site_fract_x
_atom_site_fract_y
_atom_site_fract_z
_atom_site_U_iso_or_equiv
_atom_site_adp_type
_atom_site_occupancy
_atom_site_symmetry_multiplicity
_atom_site_calc_flag
_atom_site_refinement_flags
_atom_site_disorder_assembly
_atom_site_disorder_group
C1 C -0.0377(5) 0.8384(5) 0.2686(3) 0.0241(10) Uani 1 1 d . . .
C2 C 0.0066(5) 0.9322(5) 0.2881(3) 0.0265(11) Uani 1 1 d . . .
C3 C -0.0657(6) 1.0682(5) 0.2571(3) 0.0376(13) Uani 1 1 d . . .
H3 H -0.0367 1.1334 0.2687 0.045 Uiso 1 1 calc R . .
C4 C -0.1772(6) 1.1102(5) 0.2105(4) 0.0393(14) Uani 1 1 d . . .
H4 H -0.2229 1.2032 0.1888 0.047 Uiso 1 1 calc R . .
C5 C -0.2233(6) 1.0167(6) 0.1950(4) 0.0429(14) Uani 1 1 d . . .
H5 H -0.3033 1.0466 0.1642 0.052 Uiso 1 1 calc R . .
C6 C -0.1548(5) 0.8802(5) 0.2237(3) 0.0324(12) Uani 1 1 d . . .
C7 C 0.1281(6) 0.8872(5) 0.3405(3) 0.0360(6) Uani 1 1 d . . .
H7 H 0.1651 0.7866 0.3551 0.043 Uiso 1 1 calc R . .
C8 C 0.2525(7) 0.9294(7) 0.3010(4) 0.0596(7) Uani 1 1 d . . .
H8A H 0.2839 0.8949 0.2548 0.089 Uiso 1 1 calc R . .
H8B H 0.333 0.8926 0.3348 0.089 Uiso 1 1 calc R . .
H8C H 0.2202 1.0279 0.2882 0.089 Uiso 1 1 calc R . .
C9 C 0.0768(8) 0.9403(7) 0.4125(4) 0.0596(7) Uani 1 1 d . . .
H9A H 0.1583 0.9092 0.4451 0.089 Uiso 1 1 calc R . .
H9B H 0.002 0.9069 0.4391 0.089 Uiso 1 1 calc R . .
H9C H 0.0372 1.0391 0.3996 0.089 Uiso 1 1 calc R . .
C10 C -0.2135(6) 0.7789(5) 0.2103(3) 0.0360(6) Uani 1 1 d . . .
H10 H -0.1508 0.688 0.2378 0.043 Uiso 1 1 calc R . .
C11 C -0.2051(8) 0.7723(7) 0.1306(4) 0.0596(7) Uani 1 1 d . . .
H11A H -0.2443 0.7059 0.1259 0.089 Uiso 1 1 calc R . .
H11B H -0.1042 0.7457 0.1118 0.089 Uiso 1 1 calc R . .
H11C H -0.2612 0.861 0.1009 0.089 Uiso 1 1 calc R . .
C12 C -0.3636(7) 0.8019(7) 0.2440(4) 0.0596(7) Uani 1 1 d . . .
H12A H -0.3671 0.809 0.2964 0.089 Uiso 1 1 calc R . .
H12B H -0.3908 0.7262 0.2424 0.089 Uiso 1 1 calc R . .
H12C H -0.4309 0.8855 0.215 0.089 Uiso 1 1 calc R . .
C13 C 0.2442(5) 0.5484(5) 0.1094(3) 0.0218(10) Uani 1 1 d . . .
C14 C 0.2749(5) 0.6636(5) 0.0677(3) 0.0269(11) Uani 1 1 d . . .
C15 C 0.3121(6) 0.6703(5) -0.0080(3) 0.0354(13) Uani 1 1 d . . .
H15 H 0.3338 0.7457 -0.0369 0.042 Uiso 1 1 calc R . .
C16 C 0.3187(6) 0.5714(6) -0.0431(3) 0.0390(13) Uani 1 1 d . . .
H16 H 0.345 0.5789 -0.0954 0.047 Uiso 1 1 calc R . .
C17 C 0.2870(6) 0.4602(5) -0.0019(3) 0.0321(12) Uani 1 1 d . . .
H17 H 0.2918 0.3919 -0.0262 0.038 Uiso 1 1 calc R . .
C18 C 0.2491(5) 0.4488(5) 0.0730(3) 0.0264(11) Uani 1 1 d . . .
C19 C 0.2639(6) 0.7779(5) 0.1039(3) 0.0360(6) Uani 1 1 d . . .
H19 H 0.2531 0.7475 0.1598 0.043 Uiso 1 1 calc R . .
C20 C 0.3979(8) 0.8147(7) 0.0865(4) 0.0596(7) Uani 1 1 d . . .
H20A H 0.3872 0.8867 0.1117 0.089 Uiso 1 1 calc R . .
H20B H 0.4099 0.8458 0.0319 0.089 Uiso 1 1 calc R . .
H20C H 0.4827 0.7354 0.1047 0.089 Uiso 1 1 calc R . .
C21 C 0.1313(7) 0.9012(7) 0.0777(4) 0.0596(7) Uani 1 1 d . . .
H21A H 0.1245 0.9733 0.1019 0.089 Uiso 1 1 calc R . .
H21B H 0.0449 0.8781 0.0917 0.089 Uiso 1 1 calc R . .
H21C H 0.1389 0.9317 0.0228 0.089 Uiso 1 1 calc R . .
C22 C 0.2081(6) 0.3293(5) 0.1166(3) 0.0360(6) Uani 1 1 d . . .
H22 H 0.2025 0.3286 0.1716 0.043 Uiso 1 1 calc R . .
C23 C 0.3206(7) 0.1961(7) 0.1043(4) 0.0596(7) Uani 1 1 d . . .
H23A H 0.2912 0.122 0.1335 0.089 Uiso 1 1 calc R . .
H23B H 0.4138 0.1854 0.1209 0.089 Uiso 1 1 calc R . .
H23C H 0.3292 0.1949 0.0506 0.089 Uiso 1 1 calc R . .
C24 C 0.0598(7) 0.3466(7) 0.0951(4) 0.0596(7) Uani 1 1 d . . .
H24A H 0.0347 0.2694 0.1233 0.089 Uiso 1 1 calc R . .
H24B H 0.0612 0.3518 0.0409 0.089 Uiso 1 1 calc R . .
H24C H -0.012 0.4296 0.1074 0.089 Uiso 1 1 calc R . .
C25 C 0.5351(6) 0.4753(5) 0.2468(3) 0.0344(12) Uani 1 1 d . . .
H25A H 0.6274 0.427 0.2714 0.052 Uiso 1 1 calc R . .
H25B H 0.5421 0.5512 0.207 0.052 Uiso 1 1 calc R . .
H25C H 0.512 0.4139 0.2247 0.052 Uiso 1 1 calc R . .
C26 C 0.4366(5) 0.2010(5) 0.3723(3) 0.0292(12) Uani 1 1 d . . .
C27 C 0.5967(6) 0.1586(6) 0.3874(4) 0.0406(14) Uani 1 1 d . . .
H27A H 0.6377 0.2189 0.3514 0.061 Uiso 1 1 calc R . .
H27B H 0.6488 0.0658 0.3814 0.061 Uiso 1 1 calc R . .
H27C H 0.6056 0.1641 0.4389 0.061 Uiso 1 1 calc R . .
C28 C 0.4214(6) 0.1945(5) 0.2915(3) 0.0360(13) Uani 1 1 d . . .
H28A H 0.4635 0.2543 0.2558 0.054 Uiso 1 1 calc R . .
H28B H 0.3191 0.2233 0.282 0.054 Uiso 1 1 calc R . .
H28C H 0.472 0.1019 0.2851 0.054 Uiso 1 1 calc R . .
C29 C 0.3721(6) 0.1039(5) 0.4268(3) 0.0393(14) Uani 1 1 d . . .
H29A H 0.2697 0.1324 0.4174 0.059 Uiso 1 1 calc R . .
H29B H 0.3821 0.1053 0.479 0.059 Uiso 1 1 calc R . .
H29C H 0.4234 0.0124 0.4188 0.059 Uiso 1 1 calc R . .
C30 C 0.2941(5) 0.3964(5) 0.4851(3) 0.0298(11) Uani 1 1 d . . .
C31 C 0.1829(6) 0.3349(6) 0.5247(3) 0.0449(15) Uani 1 1 d . . .
H31A H 0.0953 0.3755 0.4958 0.067 Uiso 1 1 calc R . .
H31B H 0.1593 0.3523 0.5756 0.067 Uiso 1 1 calc R . .
H31C H 0.2229 0.2374 0.5279 0.067 Uiso 1 1 calc R . .
C32 C 0.4328(6) 0.3359(6) 0.5281(3) 0.0430(14) Uani 1 1 d . . .
H32A H 0.5016 0.3772 0.5015 0.064 Uiso 1 1 calc R . .
H32B H 0.4747 0.2385 0.5312 0.064 Uiso 1 1 calc R . .
H32C H 0.4112 0.3531 0.5791 0.064 Uiso 1 1 calc R . .
C33 C 0.2285(6) 0.5481(6) 0.4820(3) 0.0391(13) Uani 1 1 d . . .
H33A H 0.2987 0.5895 0.4581 0.059 Uiso 1 1 calc R . .
H33B H 0.2032 0.5632 0.5334 0.059 Uiso 1 1 calc R . .
H33C H 0.1415 0.5887 0.4527 0.059 Uiso 1 1 calc R . .
N1 N 0.0414(4) 0.7010(4) 0.2934(2) 0.0231(9) Uani 1 1 d . A .
N2 N 0.2094(4) 0.5340(4) 0.1865(2) 0.0244(9) Uani 1 1 d . A .
P1 P 0.39130(13) 0.53894(12) 0.31739(7) 0.0242(3) Uani 1 1 d . A .
P2 P 0.32784(13) 0.37671(12) 0.38447(7) 0.0236(3) Uani 1 1 d . A .
W1 W 0.15782(2) 0.53833(2) 0.281406(12) 0.01912(6) Uani 1 1 d . . .
I1 I -0.0148(5) 0.3897(5) 0.3166(3) 0.0283(5) Uani 0.517(3) 1 d P A 1
Cl1 Cl 0.0098(19) 0.404(2) 0.3147(13) 0.036(3) Uani 0.483(3) 1 d P A 2

loop_
_atom_site_aniso_label
_atom_site_aniso_U_11
_atom_site_aniso_U_22
_atom_site_aniso_U_33
_atom_site_aniso_U_23
_atom_site_aniso_U_13
_atom_site_aniso_U_12
C1 0.020(2) 0.028(3) 0.026(3) -0.011(2) 0.003(2) -0.007(2)
C2 0.027(3) 0.027(3) 0.028(3) -0.011(2) 0.006(2) -0.012(2)
C3 0.045(3) 0.026(3) 0.046(4) -0.007(2) 0.001(3) -0.020(3)
C4 0.039(3) 0.020(3) 0.050(4) -0.009(3) -0.001(3) -0.001(2)
C5 0.029(3) 0.049(4) 0.047(4) -0.019(3) -0.009(3) -0.001(3)
C6 0.026(3) 0.029(3) 0.041(4) -0.014(2) -0.004(2) -0.003(2)
C7 0.0409(16) 0.0304(15) 0.0403(18) -0.0115(12) -0.0107(13) -0.0116(12)
C8 0.0628(16) 0.0665(17) 0.0636(18) -0.0258(13) 0.0056(13) -0.0344(14)
C9 0.0628(16) 0.0665(17) 0.0636(18) -0.0258(13) 0.0056(13) -0.0344(14)
C10 0.0409(16) 0.0304(15) 0.0403(18) -0.0115(12) -0.0107(13) -0.0116(12)
C11 0.0628(16) 0.0665(17) 0.0636(18) -0.0258(13) 0.0056(13) -0.0344(14)
C12 0.0628(16) 0.0665(17) 0.0636(18) -0.0258(13) 0.0056(13) -0.0344(14)
C13 0.021(2) 0.025(2) 0.019(3) -0.0061(19) -0.001(2) -0.007(2)
C14 0.027(3) 0.029(3) 0.025(3) -0.007(2) -0.002(2) -0.010(2)
C15 0.048(3) 0.036(3) 0.024(3) -0.002(2) 0.002(2) -0.022(3)
C16 0.050(4) 0.045(4) 0.020(3) -0.009(2) 0.005(3) -0.016(3)
C17 0.040(3) 0.032(3) 0.026(3) -0.012(2) 0.001(2) -0.012(2)
C18 0.026(3) 0.025(3) 0.027(3) -0.006(2) -0.006(2) -0.006(2)
C19 0.0409(16) 0.0304(15) 0.0403(18) -0.0115(12) -0.0107(13) -0.0116(12)
C20 0.0628(16) 0.0665(17) 0.0636(18) -0.0258(13) 0.0056(13) -0.0344(14)
C21 0.0628(16) 0.0665(17) 0.0636(18) -0.0258(13) 0.0056(13) -0.0344(14)
C22 0.0409(16) 0.0304(15) 0.0403(18) -0.0115(12) -0.0107(13) -0.0116(12)
C23 0.0628(16) 0.0665(17) 0.0636(18) -0.0258(13) 0.0056(13) -0.0344(14)
C24 0.0628(16) 0.0665(17) 0.0636(18) -0.0258(13) 0.0056(13) -0.0344(14)
C25 0.030(3) 0.036(3) 0.035(3) -0.007(2) 0.007(2) -0.014(2)
C26 0.027(3) 0.024(3) 0.034(3) -0.005(2) -0.004(2) -0.006(2)
C27 0.030(3) 0.040(3) 0.047(4) -0.009(3) -0.008(3) -0.006(3)
C28 0.043(3) 0.025(3) 0.036(3) -0.007(2) -0.007(3) -0.007(2)
C29 0.051(3) 0.024(3) 0.042(4) 0.001(2) -0.012(3) -0.015(3)
C30 0.030(3) 0.037(3) 0.021(3) -0.006(2) -0.001(2) -0.011(2)
C31 0.046(4) 0.060(4) 0.032(4) -0.008(3) 0.010(3) -0.028(3)
C32 0.046(3) 0.053(4) 0.031(3) -0.008(3) -0.010(3) -0.017(3)
C33 0.041(3) 0.046(3) 0.030(3) -0.017(3) 0.003(3) -0.012(3)
N1 0.025(2) 0.024(2) 0.024(2) -0.0084(17) -0.0010(17) -0.0114(18)
N2 0.0161(19) 0.022(2) 0.036(3) -0.0102(18) -0.0022(18) -0.0059(17)
P1 0.0234(6) 0.0263(7) 0.0259(7) -0.0077(5) 0.0001(5) -0.0114(5)
P2 0.0237(6) 0.0254(6) 0.0226(7) -0.0040(5) -0.0025(5) -0.0102(5)
W1 0.02019(10) 0.01963(10) 0.01935(11) -0.00743(7) 0.00013(7) -0.00757(7)
I1 0.0315(12) 0.0293(9) 0.0309(7) -0.0099(6) 0.0033(7) -0.0179(6)
Cl1 0.041(6) 0.036(4) 0.037(3) -0.006(2) 0.004(4) -0.024(3)

loop_
_atom_type_symbol
_atom_type_description
_atom_type_scat_dispersion_real
_atom_type_scat_dispersion_imag
_atom_type_scat_source
C C 0.0033 0.0016 'International Tables Vol C Tables 4.2.6.8 and 6.1.1.4'
H H 0 0 'International Tables Vol C Tables 4.2.6.8 and 6.1.1.4'
N N 0.0061 0.0033 'International Tables Vol C Tables 4.2.6.8 and 6.1.1.4'
P P 0.1023 0.0942 'International Tables Vol C Tables 4.2.6.8 and 6.1.1.4'
Cl Cl 0.1484 0.1585 'International Tables Vol C Tables 4.2.6.8 and 6.1.1.4'
I I -0.4742 1.8119 'International Tables Vol C Tables 4.2.6.8 and 6.1.1.4'
W W -0.849 6.8722 'International Tables Vol C Tables 4.2.6.8 and 6.1.1.4'

loop_
_geom_angle_atom_site_label_1
_geom_angle_atom_site_label_2
_geom_angle_atom_site_label_3
_geom_angle
C6 C1 N1 120.2(4)
C6 C1 C2 121.2(5)
N1 C1 C2 118.6(4)
C3 C2 C1 117.6(5)
C3 C2 C7 121.2(4)
C1 C2 C7 121.2(4)
C4 C3 C2 121.7(5)
C4 C3 H3 119.2
C2 C3 H3 119.2
C3 C4 C5 119.7(5)
C3 C4 H4 120.2
C5 C4 H4 120.2
C4 C5 C6 121.2(5)
C4 C5 H5 119.4
C6 C5 H5 119.4
C5 C6 C1 118.6(5)
C5 C6 C10 120.4(5)
C1 C6 C10 120.9(5)
C2 C7 C9 111.7(5)
C2 C7 C8 111.1(5)
C9 C7 C8 110.4(5)
C2 C7 H7 107.8
C9 C7 H7 107.8
C8 C7 H7 107.8
C7 C8 H8A 109.5
C7 C8 H8B 109.5
H8A C8 H8B 109.5
C7 C8 H8C 109.5
H8A C8 H8C 109.5
H8B C8 H8C 109.5
C7 C9 H9A 109.5
C7 C9 H9B 109.5
H9A C9 H9B 109.5
C7 C9 H9C 109.5
H9A C9 H9C 109.5
H9B C9 H9C 109.5
C11 C10 C12 111.1(5)
C11 C10 C6 113.6(5)
C12 C10 C6 111.9(5)
C11 C10 H10 106.6
C12 C10 H10 106.6
C6 C10 H10 106.6
C10 C11 H11A 109.5
C10 C11 H11B 109.5
H11A C11 H11B 109.5
C10 C11 H11C 109.5
H11A C11 H11C 109.5
H11B C11 H11C 109.5
C10 C12 H12A 109.5
C10 C12 H12B 109.5
H12A C12 H12B 109.5
C10 C12 H12C 109.5
H12A C12 H12C 109.5
H12B C12 H12C 109.5
N2 C13 C18 119.6(4)
N2 C13 C14 120.1(4)
C18 C13 C14 120.2(4)
C15 C14 C13 117.4(4)
C15 C14 C19 120.4(4)
C13 C14 C19 122.2(5)
C16 C15 C14 122.1(5)
C16 C15 H15 119
C14 C15 H15 119
C15 C16 C17 120.0(5)
C15 C16 H16 120
C17 C16 H16 120
C18 C17 C16 120.3(5)
C18 C17 H17 119.8
C16 C17 H17 119.8
C17 C18 C13 120.0(4)
C17 C18 C22 119.7(5)
C13 C18 C22 120.3(5)
C21 C19 C20 109.9(5)
C21 C19 C14 110.1(4)
C20 C19 C14 112.2(5)
C21 C19 H19 108.2
C20 C19 H19 108.2
C14 C19 H19 108.2
C19 C20 H20A 109.5
C19 C20 H20B 109.5
H20A C20 H20B 109.5
C19 C20 H20C 109.5
H20A C20 H20C 109.5
H20B C20 H20C 109.5
C19 C21 H21A 109.5
C19 C21 H21B 109.5
H21A C21 H21B 109.5
C19 C21 H21C 109.5
H21A C21 H21C 109.5
H21B C21 H21C 109.5
C23 C22 C24 111.1(5)
C23 C22 C18 111.8(5)
C24 C22 C18 110.2(5)
C23 C22 H22 107.9
C24 C22 H22 107.9
C18 C22 H22 107.9
C22 C23 H23A 109.5
C22 C23 H23B 109.5
H23A C23 H23B 109.5
C22 C23 H23C 109.5
H23A C23 H23C 109.5
H23B C23 H23C 109.5
C22 C24 H24A 109.5
C22 C24 H24B 109.5
H24A C24 H24B 109.5
C22 C24 H24C 109.5
H24A C24 H24C 109.5
H24B C24 H24C 109.5
P1 C25 H25A 109.5
P1 C25 H25B 109.5
H25A C25 H25B 109.5
P1 C25 H25C 109.5
H25A C25 H25C 109.5
H25B C25 H25C 109.5
C28 C26 C27 109.8(5)
C28 C26 C29 108.1(4)
C27 C26 C29 110.0(4)
C28 C26 P2 108.2(4)
C27 C26 P2 112.3(3)
C29 C26 P2 108.4(4)
C26 C27 H27A 109.5
C26 C27 H27B 109.5
H27A C27 H27B 109.5
C26 C27 H27C 109.5
H27A C27 H27C 109.5
H27B C27 H27C 109.5
C26 C28 H28A 109.5
C26 C28 H28B 109.5
H28A C28 H28B 109.5
C26 C28 H28C 109.5
H28A C28 H28C 109.5
H28B C28 H28C 109.5
C26 C29 H29A 109.5
C26 C29 H29B 109.5
H29A C29 H29B 109.5
C26 C29 H29C 109.5
H29A C29 H29C 109.5
H29B C29 H29C 109.5
C32 C30 C31 111.4(5)
C32 C30 C33 108.8(4)
C31 C30 C33 108.0(5)
C32 C30 P2 112.2(4)
C31 C30 P2 109.7(4)
C33 C30 P2 106.6(3)
C30 C31 H31A 109.5
C30 C31 H31B 109.5
H31A C31 H31B 109.5
C30 C31 H31C 109.5
H31A C31 H31C 109.5
H31B C31 H31C 109.5
C30 C32 H32A 109.5
C30 C32 H32B 109.5
H32A C32 H32B 109.5
C30 C32 H32C 109.5
H32A C32 H32C 109.5
H32B C32 H32C 109.5
C30 C33 H33A 109.5
C30 C33 H33B 109.5
H33A C33 H33B 109.5
C30 C33 H33C 109.5
H33A C33 H33C 109.5
H33B C33 H33C 109.5
C1 N1 W1 154.6(3)
C13 N2 W1 172.7(3)
C25 P1 P2 109.86(17)
C25 P1 W1 108.74(17)
P2 P1 W1 65.42(4)
C26 P2 C30 115.0(2)
C26 P2 P1 118.20(17)
C30 P2 P1 108.55(16)
C26 P2 W1 118.48(17)
C30 P2 W1 121.53(17)
P1 P2 W1 64.24(5)
N2 W1 N1 112.55(18)
N2 W1 Cl1 103.5(5)
N1 W1 Cl1 104.8(5)
N2 W1 P1 96.44(12)
N1 W1 P1 99.15(11)
Cl1 W1 P1 139.6(5)
N2 W1 P2 119.68(13)
N1 W1 P2 120.45(13)
Cl1 W1 P2 89.3(5)
P1 W1 P2 50.34(4)
N2 W1 I1 102.86(15)
N1 W1 I1 104.05(15)
Cl1 W1 I1 1.4(6)
P1 W1 I1 141.01(11)
P2 W1 I1 90.74(11)

loop_
_geom_bond_atom_site_label_1
_geom_bond_atom_site_label_2
_geom_bond_distance
C1 C6 1.391(7)
C1 N1 1.399(6)
C1 C2 1.406(6)
C2 C3 1.394(7)
C2 C7 1.509(7)
C3 C4 1.366(8)
C3 H3 0.95
C4 C5 1.380(8)
C4 H4 0.95
C5 C6 1.384(8)
C5 H5 0.95
C6 C10 1.529(7)
C7 C9 1.525(9)
C7 C8 1.527(8)
C7 H7 1
C8 H8A 0.98
C8 H8B 0.98
C8 H8C 0.98
C9 H9A 0.98
C9 H9B 0.98
C9 H9C 0.98
C10 C11 1.471(9)
C10 C12 1.501(8)
C10 H10 1
C11 H11A 0.98
C11 H11B 0.98
C11 H11C 0.98
C12 H12A 0.98
C12 H12B 0.98
C12 H12C 0.98
C13 N2 1.392(6)
C13 C18 1.404(7)
C13 C14 1.427(6)
C14 C15 1.378(7)
C14 C19 1.528(7)
C15 C16 1.376(8)
C15 H15 0.95
C16 C17 1.393(7)
C16 H16 0.95
C17 C18 1.362(7)
C17 H17 0.95
C18 C22 1.528(7)
C19 C21 1.519(9)
C19 C20 1.522(8)
C19 H19 1
C20 H20A 0.98
C20 H20B 0.98
C20 H20C 0.98
C21 H21A 0.98
C21 H21B 0.98
C21 H21C 0.98
C22 C23 1.519(9)
C22 C24 1.523(8)
C22 H22 1
C23 H23A 0.98
C23 H23B 0.98
C23 H23C 0.98
C24 H24A 0.98
C24 H24B 0.98
C24 H24C 0.98
C25 P1 1.851(5)
C25 H25A 0.98
C25 H25B 0.98
C25 H25C 0.98
C26 C28 1.531(8)
C26 C27 1.538(7)
C26 C29 1.542(7)
C26 P2 1.876(5)
C27 H27A 0.98
C27 H27B 0.98
C27 H27C 0.98
C28 H28A 0.98
C28 H28B 0.98
C28 H28C 0.98
C29 H29A 0.98
C29 H29B 0.98
C29 H29C 0.98
C30 C32 1.527(7)
C30 C31 1.532(7)
C30 C33 1.533(7)
C30 P2 1.882(5)
C31 H31A 0.98
C31 H31B 0.98
C31 H31C 0.98
C32 H32A 0.98
C32 H32B 0.98
C32 H32C 0.98
C33 H33A 0.98
C33 H33B 0.98
C33 H33C 0.98
N1 W1 1.775(4)
N2 W1 1.754(4)
P1 P2 2.1596(16)
P1 W1 2.5264(11)
P2 W1 2.5510(13)
W1 Cl1 2.405(12)
W1 I1 2.730(3)

loop_
_geom_torsion_atom_site_label_1
_geom_torsion_atom_site_label_2
_geom_torsion_atom_site_label_3
_geom_torsion_atom_site_label_4
_geom_torsion
C6 C1 C2 C3 -3.7(7)
N1 C1 C2 C3 174.3(5)
C6 C1 C2 C7 176.3(5)
N1 C1 C2 C7 -5.6(7)
C1 C2 C3 C4 1.1(8)
C7 C2 C3 C4 -179.0(5)
C2 C3 C4 C5 2.0(9)
C3 C4 C5 C6 -2.5(9)
C4 C5 C6 C1 -0.1(9)
C4 C5 C6 C10 175.9(5)
N1 C1 C6 C5 -174.8(5)
C2 C1 C6 C5 3.3(8)
N1 C1 C6 C10 9.2(8)
C2 C1 C6 C10 -172.7(5)
C3 C2 C7 C9 62.7(7)
C1 C2 C7 C9 -117.4(6)
C3 C2 C7 C8 -61.2(7)
C1 C2 C7 C8 118.8(5)
C5 C6 C10 C11 65.5(8)
C1 C6 C10 C11 -118.5(6)
C5 C6 C10 C12 -61.2(7)
C1 C6 C10 C12 114.7(6)
N2 C13 C14 C15 178.4(5)
C18 C13 C14 C15 -1.5(7)
N2 C13 C14 C19 -3.1(7)
C18 C13 C14 C19 177.0(4)
C13 C14 C15 C16 0.5(8)
C19 C14 C15 C16 -178.0(5)
C14 C15 C16 C17 0.2(9)
C15 C16 C17 C18 0.1(9)
C16 C17 C18 C13 -1.1(8)
C16 C17 C18 C22 177.3(5)
N2 C13 C18 C17 -178.1(5)
C14 C13 C18 C17 1.7(7)
N2 C13 C18 C22 3.5(7)
C14 C13 C18 C22 -176.6(4)
C15 C14 C19 C21 71.7(6)
C13 C14 C19 C21 -106.7(6)
C15 C14 C19 C20 -51.0(7)
C13 C14 C19 C20 130.5(6)
C17 C18 C22 C23 50.8(7)
C13 C18 C22 C23 -130.9(5)
C17 C18 C22 C24 -73.3(7)
C13 C18 C22 C24 105.1(6)
C6 C1 N1 W1 66.4(9)
C2 C1 N1 W1 -111.7(7)
C28 C26 P2 C30 165.6(3)
C27 C26 P2 C30 -73.0(4)
C29 C26 P2 C30 48.6(4)
C28 C26 P2 P1 -64.0(4)
C27 C26 P2 P1 57.4(4)
C29 C26 P2 P1 179.0(3)
C28 C26 P2 W1 10.3(4)
C27 C26 P2 W1 131.7(4)
C29 C26 P2 W1 -106.7(3)
C32 C30 P2 C26 51.2(4)
C31 C30 P2 C26 -73.2(4)
C33 C30 P2 C26 170.2(3)
C32 C30 P2 P1 -83.7(4)
C31 C30 P2 P1 151.9(3)
C33 C30 P2 P1 35.3(4)
C32 C30 P2 W1 -154.3(3)
C31 C30 P2 W1 81.3(4)
C33 C30 P2 W1 -35.3(4)
C25 P1 P2 C26 7.9(3)
W1 P1 P2 C26 110.00(19)
C25 P1 P2 C30 141.1(3)
W1 P1 P2 C30 -116.78(18)
C25 P1 P2 W1 -102.15(19)
C1 N1 W1 N2 -1.2(7)
C1 N1 W1 Cl1 -113.1(9)
C1 N1 W1 P1 99.7(7)
C1 N1 W1 P2 148.8(7)
C1 N1 W1 I1 -111.9(7)
C25 P1 W1 N2 -19.8(2)
P2 P1 W1 N2 -123.63(13)
C25 P1 W1 N1 -133.9(2)
P2 P1 W1 N1 122.22(14)
C25 P1 W1 Cl1 99.9(8)
P2 P1 W1 Cl1 -3.9(8)
C25 P1 W1 P2 103.84(19)
C25 P1 W1 I1 99.9(2)
P2 P1 W1 I1 -3.93(18)
C26 P2 W1 N2 -37.3(2)
C30 P2 W1 N2 169.0(2)
P1 P2 W1 N2 72.25(14)
C26 P2 W1 N1 174.8(2)
C30 P2 W1 N1 21.1(2)
P1 P2 W1 N1 -75.66(14)
C26 P2 W1 Cl1 67.9(5)
C30 P2 W1 Cl1 -85.7(5)
P1 P2 W1 Cl1 177.5(5)
C26 P2 W1 P1 -109.58(18)
C30 P2 W1 P1 96.80(18)
C26 P2 W1 I1 67.9(2)
C30 P2 W1 I1 -85.7(2)
P1 P2 W1 I1 177.53(11)
